data_4508493
loop_
_publ_author_name
'Mukherjee, Sandip'
'Samanta, Dipak'
'Mukherjee, Partha Sarathi'

_publ_section_title
;
 New Structural Topologies in a Series of 3d Metal Complexes with Isomeric
 Phenylenediacetates and 1,3,5-Tris(1-imidazolyl)benzene Ligand:
 Syntheses, Structures, and Magnetic and Luminescence Properties
;
_journal_issue 12
_journal_name_full 'Crystal Growth &amp; Design'
_journal_page_first 5335
_journal_paper_doi 10.1021/cg4011967
_journal_volume 13
_journal_year 2013
_chemical_formula_moiety 'C95 H76 Co5 N18 O23, 7(O)'
_chemical_formula_sum 'C95 H76 Co5 N18 O30'
_chemical_formula_weight 2244.39
_chemical_name_systematic
;
 ?
;
_space_group_IT_number 14
_symmetry_cell_setting monoclinic
_symmetry_space_group_name_Hall '-P 2yn'
_symmetry_space_group_name_H-M 'P 1 21/n 1'
_atom_sites_solution_hydrogens geom
_atom_sites_solution_primary direct
_atom_sites_solution_secondary difmap
_audit_creation_method SHELXL-97
_cell_angle_alpha 90.00
_cell_angle_beta 94.604(3)
_cell_angle_gamma 90.00
_cell_formula_units_Z 4
_cell_length_a 17.2061(8)
_cell_length_b 16.2099(7)
_cell_length_c 34.9123(16)
_cell_measurement_reflns_used 19867
_cell_measurement_temperature 293(2)
_cell_measurement_theta_max 30.65
_cell_measurement_theta_min 1.28
_cell_volume 9705.9(8)
_computing_cell_refinement 'Bruker SMART'
_computing_data_collection 'Bruker SMART'
_computing_data_reduction 'Bruker SAINT'
_computing_molecular_graphics 'ORTEP-3 for Windows (Farrugia, 1999)'
_computing_publication_material WinGX
_computing_structure_refinement 'SHELXL97 (Sheldrick, 2008)'
_computing_structure_solution 'SHELXS97 (Sheldrick, 2008)'
_diffrn_ambient_temperature 293(2)
_diffrn_measured_fraction_theta_full 0.987
_diffrn_measured_fraction_theta_max 0.987
_diffrn_measurement_device_type 'CCD area detector'
_diffrn_measurement_method 'phi and omega scans'
_diffrn_radiation_monochromator graphite
_diffrn_radiation_source 'fine-focus sealed tube'
_diffrn_radiation_type MoK\a
_diffrn_radiation_wavelength 0.71073
_diffrn_reflns_av_R_equivalents 0.1650
_diffrn_reflns_av_unetI/netI 0.3349
_diffrn_reflns_limit_h_max 21
_diffrn_reflns_limit_h_min -21
_diffrn_reflns_limit_k_max 20
_diffrn_reflns_limit_k_min -20
_diffrn_reflns_limit_l_max 43
_diffrn_reflns_limit_l_min -43
_diffrn_reflns_number 199398
_diffrn_reflns_theta_full 26.50
_diffrn_reflns_theta_max 26.50
_diffrn_reflns_theta_min 1.28
_exptl_absorpt_coefficient_mu 0.928
_exptl_absorpt_correction_T_max 0.8080
_exptl_absorpt_correction_T_min 0.7078
_exptl_absorpt_correction_type empirical
_exptl_absorpt_process_details SADABS
_exptl_crystal_colour pink
_exptl_crystal_density_diffrn 1.536
_exptl_crystal_density_method 'not measured'
_exptl_crystal_description rectangular
_exptl_crystal_F_000 4588
_exptl_crystal_size_max 0.40
_exptl_crystal_size_mid 0.30
_exptl_crystal_size_min 0.24
_refine_diff_density_max 0.840
_refine_diff_density_min -0.606
_refine_diff_density_rms 0.105
_refine_ls_extinction_method none
_refine_ls_goodness_of_fit_ref 0.982
_refine_ls_hydrogen_treatment constr
_refine_ls_matrix_type full
_refine_ls_number_parameters 1308
_refine_ls_number_reflns 19867
_refine_ls_number_restraints 0
_refine_ls_restrained_S_all 0.982
_refine_ls_R_factor_all 0.2490
_refine_ls_R_factor_gt 0.0789
_refine_ls_shift/su_max 0.000
_refine_ls_shift/su_mean 0.000
_refine_ls_structure_factor_coef Fsqd
_refine_ls_weighting_details 'calc w=1/[\s^2^(Fo^2^)+(0.0924P)^2^+0.0000P] where P=(Fo^2^+2Fc^2^)/3'
_refine_ls_weighting_scheme calc
_refine_ls_wR_factor_gt 0.1655
_refine_ls_wR_factor_ref 0.2072
_reflns_number_gt 9160
_reflns_number_total 19867
_reflns_threshold_expression >2\s(I)
_cod_data_source_file cg4011967_si_002.cif
_cod_data_source_block 3
_cod_original_sg_symbol_H-M 'P 21/n'
_cod_database_code 4508493

loop_
_symmetry_equiv_pos_as_xyz
'x, y, z'
'-x+1/2, y+1/2, -z+1/2'
'-x, -y, -z'
'x-1/2, -y-1/2, z-1/2'

loop_
_atom_site_label
_atom_site_type_symbol
_atom_site_fract_x
_atom_site_fract_y
_atom_site_fract_z
_atom_site_U_iso_or_equiv
_atom_site_adp_type
_atom_site_occupancy
_atom_site_symmetry_multiplicity
_atom_site_calc_flag
_atom_site_refinement_flags
Co1 Co 0.11369(5) 0.21872(5) 0.01183(2) 0.0300(2) Uani 1 1 d .
Co2 Co -0.10983(5) 0.26384(5) 0.01108(2) 0.0313(2) Uani 1 1 d .
Co3 Co -0.41488(5) 0.56911(5) -0.14667(2) 0.0342(2) Uani 1 1 d .
Co4 Co -0.04800(5) 0.52725(6) -0.33625(2) 0.0375(2) Uani 1 1 d .
Co5 Co -0.72033(5) 0.24426(6) -0.20507(2) 0.0413(3) Uani 1 1 d .
N1 N 0.1058(3) 0.2741(3) -0.04113(13) 0.0308(12) Uani 1 1 d .
N2 N 0.0555(3) 0.3234(3) -0.09658(13) 0.0283(12) Uani 1 1 d .
N3 N -0.3152(3) 0.4980(3) -0.13221(14) 0.0350(13) Uani 1 1 d .
N4 N -0.1990(3) 0.4396(3) -0.13109(14) 0.0323(12) Uani 1 1 d .
N5 N -0.0137(3) 0.4603(3) -0.28664(14) 0.0349(13) Uani 1 1 d .
N6 N -0.0078(3) 0.4215(3) -0.22607(13) 0.0334(13) Uani 1 1 d .
N7 N -0.2258(3) 0.2348(3) -0.01210(14) 0.0343(13) Uani 1 1 d .
N8 N -0.3534(3) 0.2276(3) -0.02784(14) 0.0318(12) Uani 1 1 d .
N9 N -0.6020(3) 0.3560(3) 0.09553(14) 0.0383(14) Uani 1 1 d .
N10 N -0.5838(3) 0.2910(3) 0.04140(14) 0.0328(12) Uani 1 1 d .
N11 N -0.6795(3) 0.2130(3) -0.14759(14) 0.0368(13) Uani 1 1 d .
N12 N -0.6142(3) 0.2007(3) -0.09041(14) 0.0324(12) Uani 1 1 d .
N13 N -0.4518(3) 0.4998(4) -0.19654(15) 0.0427(14) Uani 1 1 d .
N14 N -0.4620(3) 0.4447(3) -0.25449(14) 0.0335(13) Uani 1 1 d .
N15 N -0.1507(3) 0.4592(4) -0.34888(15) 0.0463(15) Uani 1 1 d .
N16 N -0.2712(3) 0.4150(3) -0.34831(14) 0.0372(13) Uani 1 1 d .
N17 N -0.5994(3) 0.2941(3) -0.43608(14) 0.0307(12) Uani 1 1 d .
N18 N -0.5401(3) 0.3371(3) -0.38108(13) 0.0282(12) Uani 1 1 d .
C1 C 0.0184(4) 0.3866(4) 0.11455(19) 0.0398(17) Uani 1 1 d .
C2 C 0.0715(5) 0.3474(5) 0.1403(2) 0.055(2) Uani 1 1 d .
H2 H 0.1186 0.3293 0.1321 0.066 Uiso 1 1 calc R
C3 C 0.0558(5) 0.3347(5) 0.1783(2) 0.059(2) Uani 1 1 d .
H3 H 0.0932 0.3100 0.1953 0.071 Uiso 1 1 calc R
C4 C -0.0140(5) 0.3579(5) 0.1910(2) 0.056(2) Uani 1 1 d .
C5 C -0.0662(5) 0.3964(6) 0.1656(2) 0.072(3) Uani 1 1 d .
H5 H -0.1133 0.4144 0.1740 0.086 Uiso 1 1 calc R
C6 C -0.0511(4) 0.4095(5) 0.1279(2) 0.054(2) Uani 1 1 d .
H6 H -0.0889 0.4344 0.1112 0.065 Uiso 1 1 calc R
C7 C 0.0354(4) 0.4066(4) 0.07343(17) 0.0446(18) Uani 1 1 d .
H7A H -0.0110 0.4306 0.0603 0.054 Uiso 1 1 calc R
H7B H 0.0762 0.4480 0.0741 0.054 Uiso 1 1 calc R
C8 C 0.0600(4) 0.3347(4) 0.05047(18) 0.0356(16) Uani 1 1 d .
C9 C -0.0319(5) 0.3466(6) 0.2324(2) 0.082(3) Uani 1 1 d .
H9A H 0.0143 0.3245 0.2465 0.098 Uiso 1 1 calc R
H9B H -0.0413 0.4006 0.2430 0.098 Uiso 1 1 calc R
C10 C -0.0992(4) 0.2924(5) 0.24016(19) 0.0462(19) Uani 1 1 d .
C11 C -0.9991(4) 0.0703(4) -0.09051(19) 0.0419(17) Uani 1 1 d .
C12 C -1.0363(5) 0.1226(6) -0.1165(2) 0.078(3) Uani 1 1 d .
H12 H -1.0812 0.1497 -0.1102 0.094 Uiso 1 1 calc R
C13 C -1.0092(6) 0.1359(7) -0.1516(2) 0.090(3) Uani 1 1 d .
H13 H -1.0359 0.1722 -0.1685 0.109 Uiso 1 1 calc R
C14 C -0.9449(5) 0.0984(5) -0.1624(2) 0.053(2) Uani 1 1 d .
C15 C -0.9048(4) 0.0492(4) -0.1359(2) 0.052(2) Uani 1 1 d .
H15 H -0.8590 0.0241 -0.1423 0.063 Uiso 1 1 calc R
C16 C -0.9301(4) 0.0357(4) -0.1001(2) 0.0466(18) Uani 1 1 d .
H16 H -0.9007 0.0033 -0.0824 0.056 Uiso 1 1 calc R
C17 C -1.0306(5) 0.0532(4) -0.05235(19) 0.052(2) Uani 1 1 d .
H17A H -1.0044 0.0052 -0.0409 0.062 Uiso 1 1 calc R
H17B H -1.0857 0.0403 -0.0565 0.062 Uiso 1 1 calc R
C18 C -1.0202(4) 0.1248(4) -0.02473(18) 0.0329(15) Uani 1 1 d .
C19 C -0.9182(5) 0.1111(6) -0.2025(2) 0.082(3) Uani 1 1 d .
H19A H -0.9591 0.1391 -0.2182 0.098 Uiso 1 1 calc R
H19B H -0.9100 0.0576 -0.2140 0.098 Uiso 1 1 calc R
C20 C -0.8434(4) 0.1612(6) -0.20237(19) 0.051(2) Uani 1 1 d .
C21 C -0.7590(5) 0.4761(4) -0.0130(2) 0.050(2) Uani 1 1 d .
C22 C -0.7653(5) 0.4386(5) -0.0479(3) 0.070(3) Uani 1 1 d .
H22 H -0.8139 0.4232 -0.0591 0.084 Uiso 1 1 calc R
C23 C -0.6983(6) 0.4231(5) -0.0667(3) 0.073(3) Uani 1 1 d .
H23 H -0.7029 0.3982 -0.0908 0.087 Uiso 1 1 calc R
C24 C -0.6259(5) 0.4438(5) -0.0504(3) 0.063(2) Uani 1 1 d .
C25 C -0.6217(5) 0.4808(6) -0.0157(3) 0.084(3) Uani 1 1 d .
H25 H -0.5732 0.4969 -0.0044 0.101 Uiso 1 1 calc R
C26 C -0.6870(5) 0.4954(6) 0.0036(2) 0.076(3) Uani 1 1 d .
H26 H -0.6820 0.5186 0.0280 0.091 Uiso 1 1 calc R
C27 C -0.8313(4) 0.4983(4) 0.0068(2) 0.055(2) Uani 1 1 d .
H27A H -0.8738 0.4623 -0.0025 0.066 Uiso 1 1 calc R
H27B H -0.8214 0.4893 0.0342 0.066 Uiso 1 1 calc R
C28 C -0.8550(4) 0.5870(4) -0.00041(19) 0.0368(16) Uani 1 1 d .
C29 C -0.5535(5) 0.4336(5) -0.0717(3) 0.084(3) Uani 1 1 d .
H29A H -0.5085 0.4336 -0.0531 0.101 Uiso 1 1 calc R
H29B H -0.5557 0.3800 -0.0841 0.101 Uiso 1 1 calc R
C30 C -0.5408(5) 0.4980(5) -0.1017(2) 0.0505(19) Uani 1 1 d .
C31 C -0.3316(5) 0.7617(5) -0.2474(2) 0.053(2) Uani 1 1 d .
C32 C -0.3464(6) 0.7325(8) -0.2828(3) 0.120(5) Uani 1 1 d .
H32 H -0.3965 0.7136 -0.2901 0.144 Uiso 1 1 calc R
C33 C -0.2915(7) 0.7290(8) -0.3088(3) 0.109(4) Uani 1 1 d .
H33 H -0.3056 0.7073 -0.3331 0.131 Uiso 1 1 calc R
C34 C -0.2195(6) 0.7552(5) -0.3012(2) 0.056(2) Uani 1 1 d .
C35 C -0.2020(6) 0.7827(6) -0.2652(3) 0.098(4) Uani 1 1 d .
H35 H -0.1513 0.7996 -0.2579 0.118 Uiso 1 1 calc R
C36 C -0.2572(7) 0.7861(6) -0.2391(3) 0.098(4) Uani 1 1 d .
H36 H -0.2428 0.8061 -0.2145 0.117 Uiso 1 1 calc R
C37 C -0.3916(5) 0.7629(4) -0.2189(2) 0.059(2) Uani 1 1 d .
H37A H -0.4424 0.7681 -0.2328 0.070 Uiso 1 1 calc R
H37B H -0.3833 0.8121 -0.2032 0.070 Uiso 1 1 calc R
C38 C -0.3938(6) 0.6897(5) -0.1923(2) 0.054(2) Uani 1 1 d .
C39 C -0.1577(6) 0.7467(5) -0.3293(3) 0.077(3) Uani 1 1 d .
H39A H -0.1168 0.7867 -0.3227 0.093 Uiso 1 1 calc R
H39B H -0.1807 0.7604 -0.3548 0.093 Uiso 1 1 calc R
C40 C -0.1209(5) 0.6620(5) -0.3308(2) 0.053(2) Uani 1 1 d .
C41 C 0.3007(5) 0.0008(5) 0.00475(19) 0.0490(19) Uani 1 1 d .
C42 C 0.2567(4) -0.0309(5) -0.0261(2) 0.059(2) Uani 1 1 d .
H42 H 0.2026 -0.0273 -0.0271 0.071 Uiso 1 1 calc R
C43 C 0.2919(5) -0.0683(5) -0.0558(2) 0.066(2) Uani 1 1 d .
H43 H 0.2610 -0.0901 -0.0764 0.079 Uiso 1 1 calc R
C44 C 0.3712(5) -0.0738(5) -0.0556(2) 0.055(2) Uani 1 1 d .
C45 C 0.4118(6) -0.0411(8) -0.0260(3) 0.118(5) Uani 1 1 d .
H45 H 0.4659 -0.0423 -0.0257 0.142 Uiso 1 1 calc R
C46 C 0.3788(5) -0.0052(7) 0.0044(3) 0.105(4) Uani 1 1 d .
H46 H 0.4107 0.0151 0.0251 0.126 Uiso 1 1 calc R
C47 C 0.2624(5) 0.0369(5) 0.0387(2) 0.071(3) Uani 1 1 d .
H47A H 0.2331 -0.0068 0.0499 0.085 Uiso 1 1 calc R
H47B H 0.3035 0.0532 0.0579 0.085 Uiso 1 1 calc R
C48 C 0.2092(4) 0.1087(4) 0.03151(18) 0.0366(16) Uani 1 1 d .
C49 C 0.4117(6) -0.1157(5) -0.0874(2) 0.079(3) Uani 1 1 d .
H49A H 0.3785 -0.1594 -0.0985 0.095 Uiso 1 1 calc R
H49B H 0.4598 -0.1407 -0.0766 0.095 Uiso 1 1 calc R
C50 C 0.4303(7) -0.0559(5) -0.1191(2) 0.067(3) Uani 1 1 d .
C51 C 0.0019(4) 0.3619(4) -0.12387(16) 0.0293(14) Uani 1 1 d .
C52 C -0.0713(4) 0.3838(3) -0.11397(17) 0.0303(15) Uani 1 1 d .
H52 H -0.0858 0.3747 -0.0892 0.036 Uiso 1 1 calc R
C53 C -0.1222(4) 0.4194(4) -0.14135(17) 0.0304(15) Uani 1 1 d .
C54 C -0.1036(3) 0.4322(4) -0.17833(16) 0.0308(15) Uani 1 1 d .
H54 H -0.1398 0.4544 -0.1967 0.037 Uiso 1 1 calc R
C55 C -0.0295(4) 0.4112(4) -0.18768(16) 0.0287(14) Uani 1 1 d .
C56 C 0.0241(4) 0.3750(4) -0.16043(17) 0.0329(15) Uani 1 1 d .
H56 H 0.0736 0.3602 -0.1669 0.040 Uiso 1 1 calc R
C57 C 0.0494(3) 0.3188(4) -0.05780(16) 0.0294(15) Uani 1 1 d .
H57 H 0.0104 0.3440 -0.0450 0.035 Uiso 1 1 calc R
C58 C 0.1203(4) 0.2796(4) -0.10383(17) 0.0386(17) Uani 1 1 d .
H58 H 0.1400 0.2725 -0.1276 0.046 Uiso 1 1 calc R
C59 C 0.1504(4) 0.2485(4) -0.06987(18) 0.0386(17) Uani 1 1 d .
H59 H 0.1944 0.2150 -0.0665 0.046 Uiso 1 1 calc R
C60 C -0.2472(4) 0.4973(4) -0.14708(17) 0.0365(16) Uani 1 1 d .
H60 H -0.2341 0.5328 -0.1665 0.044 Uiso 1 1 calc R
C61 C -0.2405(4) 0.3991(4) -0.10434(18) 0.0432(18) Uani 1 1 d .
H61 H -0.2233 0.3553 -0.0886 0.052 Uiso 1 1 calc R
C62 C -0.3101(4) 0.4357(4) -0.10573(18) 0.0429(18) Uani 1 1 d .
H62 H -0.3500 0.4208 -0.0907 0.052 Uiso 1 1 calc R
C63 C -0.0488(4) 0.4623(4) -0.25467(17) 0.0337(15) Uani 1 1 d .
H63 H -0.0962 0.4886 -0.2520 0.040 Uiso 1 1 calc R
C64 C 0.0584(4) 0.3906(5) -0.24097(19) 0.054(2) Uani 1 1 d .
H64 H 0.0977 0.3592 -0.2282 0.065 Uiso 1 1 calc R
C65 C 0.0541(4) 0.4155(5) -0.27788(19) 0.056(2) Uani 1 1 d .
H65 H 0.0913 0.4043 -0.2951 0.067 Uiso 1 1 calc R
C66 C -0.4352(3) 0.2351(4) -0.02606(17) 0.0297(14) Uani 1 1 d .
C67 C -0.4678(4) 0.2608(4) 0.00691(17) 0.0318(15) Uani 1 1 d .
H67 H -0.4358 0.2761 0.0285 0.038 Uiso 1 1 calc R
C68 C -0.5479(4) 0.2638(4) 0.00780(16) 0.0303(15) Uani 1 1 d .
C69 C -0.5960(4) 0.2432(4) -0.02436(16) 0.0314(15) Uani 1 1 d .
H69 H -0.6500 0.2452 -0.0238 0.038 Uiso 1 1 calc R
C70 C -0.5623(3) 0.2193(4) -0.05761(16) 0.0290(14) Uani 1 1 d .
C71 C -0.4833(3) 0.2148(4) -0.05907(17) 0.0317(15) Uani 1 1 d .
H71 H -0.4619 0.1986 -0.0815 0.038 Uiso 1 1 calc R
C72 C -0.2956(4) 0.2535(4) -0.00165(18) 0.0360(16) Uani 1 1 d .
H72 H -0.3043 0.2811 0.0209 0.043 Uiso 1 1 calc R
C73 C -0.3156(4) 0.1913(5) -0.05674(19) 0.0465(19) Uani 1 1 d .
H73 H -0.3389 0.1679 -0.0791 0.056 Uiso 1 1 calc R
C74 C -0.2403(4) 0.1959(4) -0.04664(18) 0.0401(17) Uani 1 1 d .
H74 H -0.2017 0.1753 -0.0612 0.048 Uiso 1 1 calc R
C75 C -0.5507(4) 0.3336(4) 0.07154(17) 0.0391(17) Uani 1 1 d .
H75 H -0.4978 0.3458 0.0750 0.047 Uiso 1 1 calc R
C76 C -0.6626(4) 0.2869(4) 0.04718(18) 0.0442(18) Uani 1 1 d .
H76 H -0.7014 0.2614 0.0313 0.053 Uiso 1 1 calc R
C77 C -0.6715(4) 0.3267(4) 0.08010(18) 0.0426(17) Uani 1 1 d .
H77 H -0.7188 0.3335 0.0909 0.051 Uiso 1 1 calc R
C78 C -0.6183(4) 0.2387(5) -0.12548(18) 0.0460(18) Uani 1 1 d .
H78 H -0.5827 0.2777 -0.1328 0.055 Uiso 1 1 calc R
C79 C -0.6764(4) 0.1497(4) -0.09089(19) 0.0442(18) Uani 1 1 d .
H79 H -0.6899 0.1162 -0.0708 0.053 Uiso 1 1 calc R
C80 C -0.7150(4) 0.1563(4) -0.12567(18) 0.0420(17) Uani 1 1 d .
H80 H -0.7596 0.1267 -0.1338 0.050 Uiso 1 1 calc R
C81 C -0.4431(4) 0.4243(4) -0.29282(16) 0.0308(15) Uani 1 1 d .
C82 C -0.3686(4) 0.4327(4) -0.30211(17) 0.0337(15) Uani 1 1 d .
H82 H -0.3305 0.4541 -0.2845 0.040 Uiso 1 1 calc R
C83 C -0.3504(4) 0.4088(4) -0.33849(17) 0.0345(16) Uani 1 1 d .
C84 C -0.4071(4) 0.3776(4) -0.36509(17) 0.0322(15) Uani 1 1 d .
H84 H -0.3947 0.3628 -0.3896 0.039 Uiso 1 1 calc R
C85 C -0.4821(4) 0.3689(4) -0.35445(16) 0.0295(14) Uani 1 1 d .
C86 C -0.5009(4) 0.3922(3) -0.31837(16) 0.0305(15) Uani 1 1 d .
H86 H -0.5516 0.3863 -0.3113 0.037 Uiso 1 1 calc R
C87 C -0.4213(4) 0.4949(4) -0.22928(17) 0.0374(16) Uani 1 1 d .
H87 H -0.3764 0.5229 -0.2348 0.045 Uiso 1 1 calc R
C88 C -0.5236(4) 0.4159(5) -0.2361(2) 0.058(2) Uani 1 1 d .
H88 H -0.5628 0.3805 -0.2459 0.069 Uiso 1 1 calc R
C89 C -0.5157(5) 0.4499(5) -0.2006(2) 0.060(2) Uani 1 1 d .
H89 H -0.5493 0.4404 -0.1814 0.071 Uiso 1 1 calc R
C90 C -0.2201(4) 0.4745(4) -0.33706(18) 0.0434(18) Uani 1 1 d .
H90 H -0.2321 0.5205 -0.3228 0.052 Uiso 1 1 calc R
C91 C -0.2324(4) 0.3576(5) -0.36876(19) 0.0474(19) Uani 1 1 d .
H91 H -0.2530 0.3100 -0.3804 0.057 Uiso 1 1 calc R
C92 C -0.1584(4) 0.3846(5) -0.36842(19) 0.0480(19) Uani 1 1 d .
H92 H -0.1183 0.3574 -0.3796 0.058 Uiso 1 1 calc R
C93 C -0.5369(4) 0.3288(4) -0.41962(17) 0.0301(15) Uani 1 1 d .
H93 H -0.4948 0.3459 -0.4328 0.036 Uiso 1 1 calc R
C94 C -0.6100(4) 0.3040(4) -0.37332(18) 0.0438(18) Uani 1 1 d .
H94 H -0.6293 0.2999 -0.3493 0.053 Uiso 1 1 calc R
C95 C -0.6459(4) 0.2782(4) -0.40703(18) 0.0420(17) Uani 1 1 d .
H95 H -0.6948 0.2534 -0.4100 0.050 Uiso 1 1 calc R
O1 O 0.1297(3) 0.3096(3) 0.05482(12) 0.0482(12) Uani 1 1 d .
O2 O 0.0137(3) 0.3005(3) 0.02632(12) 0.0373(11) Uani 1 1 d .
O3 O -0.1188(3) 0.2938(3) 0.27421(12) 0.0486(12) Uani 1 1 d .
O4 O -0.1289(3) 0.2464(3) 0.21466(14) 0.0639(15) Uani 1 1 d .
O5 O -0.9591(3) 0.1251(3) -0.00290(13) 0.0429(12) Uani 1 1 d .
O6 O -1.0720(3) 0.1792(3) -0.02545(12) 0.0450(12) Uani 1 1 d .
O7 O -0.7821(3) 0.1293(3) -0.21326(13) 0.0550(14) Uani 1 1 d .
O8 O -0.8420(3) 0.2350(3) -0.19132(13) 0.0507(13) Uani 1 1 d .
O9 O -0.8425(2) 0.6216(3) -0.03190(12) 0.0388(11) Uani 1 1 d .
O10 O -0.8869(3) 0.6271(3) 0.02483(12) 0.0440(12) Uani 1 1 d .
O11 O -0.4778(3) 0.4930(3) -0.11618(13) 0.0538(13) Uani 1 1 d .
O12 O -0.5890(3) 0.5536(4) -0.10876(17) 0.0800(18) Uani 1 1 d .
O13 O -0.3361(3) 0.6438(3) -0.18704(14) 0.0602(15) Uani 1 1 d .
O14 O -0.4552(3) 0.6768(3) -0.17589(15) 0.0632(15) Uani 1 1 d .
O15 O -0.0922(3) 0.6395(3) -0.36141(15) 0.0641(15) Uani 1 1 d .
O16 O -0.1189(3) 0.6159(3) -0.30212(13) 0.0461(12) Uani 1 1 d .
O17 O 0.2156(2) 0.1558(3) 0.00283(12) 0.0385(11) Uani 1 1 d .
O18 O 0.1601(3) 0.1240(3) 0.05478(12) 0.0498(13) Uani 1 1 d .
O19 O 0.4985(4) -0.0392(3) -0.12273(14) 0.0657(16) Uani 1 1 d .
O20 O 0.3731(4) -0.0280(4) -0.13992(18) 0.0821(19) Uani 1 1 d .
O1W O 0.0572(3) 0.5938(3) -0.32673(14) 0.0611(14) Uani 1 1 d .
O2W O -0.2237(3) 0.5699(3) -0.24224(15) 0.0671(15) Uani 1 1 d .
O3W O -0.7695(3) 0.2776(4) -0.26195(14) 0.0702(16) Uani 1 1 d .
O4W O -0.7044(4) 0.6405(3) -0.07769(16) 0.0865(19) Uani 1 1 d .
O5W O -0.7023(4) 0.3690(3) -0.19908(19) 0.090(2) Uani 1 1 d .
O6W O -0.6115(7) 0.6842(7) -0.1968(3) 0.198(4) Uiso 1 1 d .
O7W O 0.2474(7) -0.1002(8) -0.1668(3) 0.225(5) Uiso 1 1 d .
O8W O -0.7255(7) 0.4603(8) -0.2647(3) 0.221(5) Uiso 1 1 d .
O9W O -0.7278(9) 0.5036(10) -0.1598(4) 0.286(7) Uiso 1 1 d .
O10W O -0.7220(11) 0.7118(11) -0.1506(5) 0.335(9) Uiso 1 1 d .

loop_
_atom_site_aniso_label
_atom_site_aniso_U_11
_atom_site_aniso_U_22
_atom_site_aniso_U_33
_atom_site_aniso_U_23
_atom_site_aniso_U_13
_atom_site_aniso_U_12
Co1 0.0288(5) 0.0373(5) 0.0239(4) 0.0002(4) 0.0026(4) 0.0026(4)
Co2 0.0287(5) 0.0404(5) 0.0246(4) 0.0046(4) 0.0020(4) 0.0055(4)
Co3 0.0324(5) 0.0403(5) 0.0303(5) -0.0103(4) 0.0040(4) 0.0053(4)
Co4 0.0407(6) 0.0443(6) 0.0281(5) 0.0075(4) 0.0057(4) -0.0075(4)
Co5 0.0405(6) 0.0521(6) 0.0320(5) 0.0005(4) 0.0065(4) 0.0027(5)
N1 0.031(3) 0.034(3) 0.028(3) -0.002(2) 0.005(2) 0.007(2)
N2 0.031(3) 0.030(3) 0.024(3) 0.001(2) 0.002(2) 0.013(2)
N3 0.034(3) 0.043(3) 0.029(3) -0.003(3) 0.007(2) 0.006(3)
N4 0.027(3) 0.038(3) 0.033(3) 0.004(2) 0.007(2) 0.010(3)
N5 0.029(3) 0.049(4) 0.027(3) 0.006(2) 0.006(2) 0.002(3)
N6 0.033(3) 0.043(3) 0.025(3) 0.005(2) 0.010(2) 0.008(3)
N7 0.029(3) 0.043(3) 0.031(3) 0.002(3) 0.003(2) 0.006(3)
N8 0.024(3) 0.040(3) 0.032(3) -0.004(2) 0.001(2) 0.003(2)
N9 0.039(3) 0.049(4) 0.027(3) -0.014(3) 0.003(3) 0.005(3)
N10 0.036(3) 0.035(3) 0.028(3) -0.005(2) 0.006(2) 0.001(3)
N11 0.034(3) 0.049(4) 0.027(3) -0.006(3) 0.003(3) -0.006(3)
N12 0.029(3) 0.041(3) 0.027(3) -0.008(2) 0.004(2) -0.004(3)
N13 0.040(4) 0.056(4) 0.032(3) -0.012(3) 0.004(3) -0.005(3)
N14 0.035(3) 0.037(3) 0.029(3) -0.009(2) 0.003(3) 0.000(3)
N15 0.045(4) 0.061(4) 0.032(3) -0.004(3) 0.003(3) -0.007(3)
N16 0.038(3) 0.047(4) 0.027(3) -0.003(3) 0.001(3) -0.008(3)
N17 0.032(3) 0.030(3) 0.030(3) -0.004(2) 0.001(2) 0.001(2)
N18 0.037(3) 0.029(3) 0.019(3) -0.003(2) 0.005(2) -0.003(2)
C1 0.051(5) 0.036(4) 0.035(4) -0.011(3) 0.012(4) -0.009(3)
C2 0.059(5) 0.059(5) 0.049(5) -0.005(4) 0.021(4) -0.002(4)
C3 0.077(6) 0.061(5) 0.040(5) 0.009(4) 0.005(4) -0.017(5)
C4 0.064(6) 0.076(6) 0.030(4) -0.005(4) 0.010(4) -0.035(5)
C5 0.061(6) 0.104(7) 0.054(5) -0.018(5) 0.033(5) -0.021(5)
C6 0.055(5) 0.063(5) 0.046(5) 0.010(4) 0.019(4) 0.001(4)
C7 0.070(5) 0.032(4) 0.034(4) -0.002(3) 0.017(4) 0.000(4)
C8 0.044(4) 0.037(4) 0.027(4) 0.000(3) 0.010(3) -0.009(4)
C9 0.092(7) 0.125(8) 0.029(4) -0.014(5) 0.016(4) -0.075(6)
C10 0.055(5) 0.059(5) 0.025(4) -0.007(4) 0.008(3) -0.010(4)
C11 0.055(5) 0.036(4) 0.036(4) -0.005(3) 0.010(4) -0.008(4)
C12 0.061(6) 0.104(7) 0.072(6) 0.035(6) 0.027(5) 0.041(5)
C13 0.074(7) 0.145(10) 0.055(6) 0.036(6) 0.018(5) 0.032(7)
C14 0.047(5) 0.069(6) 0.044(5) -0.005(4) 0.002(4) -0.019(4)
C15 0.041(5) 0.045(5) 0.074(6) -0.019(4) 0.016(4) -0.009(4)
C16 0.048(5) 0.035(4) 0.057(5) -0.005(4) 0.006(4) -0.004(4)
C17 0.066(5) 0.038(4) 0.053(5) -0.010(4) 0.011(4) -0.007(4)
C18 0.041(4) 0.024(4) 0.036(4) 0.003(3) 0.015(3) -0.005(3)
C19 0.066(6) 0.127(8) 0.053(5) -0.019(5) 0.010(5) -0.044(6)
C20 0.047(5) 0.077(6) 0.027(4) -0.002(4) -0.003(4) -0.009(5)
C21 0.063(6) 0.034(4) 0.057(5) 0.012(4) 0.023(4) 0.015(4)
C22 0.058(6) 0.061(6) 0.097(7) -0.022(5) 0.035(5) -0.023(5)
C23 0.079(7) 0.051(5) 0.095(7) -0.019(5) 0.048(6) -0.017(5)
C24 0.063(6) 0.048(5) 0.085(7) 0.015(5) 0.039(5) 0.019(5)
C25 0.052(6) 0.118(8) 0.084(7) 0.000(6) 0.021(5) 0.027(6)
C26 0.061(6) 0.114(8) 0.053(5) -0.004(5) 0.015(5) 0.026(6)
C27 0.062(5) 0.039(4) 0.069(5) 0.019(4) 0.040(4) 0.016(4)
C28 0.036(4) 0.038(4) 0.038(4) 0.007(3) 0.009(3) 0.001(3)
C29 0.097(7) 0.061(6) 0.105(7) 0.038(5) 0.068(6) 0.027(5)
C30 0.044(5) 0.050(5) 0.059(5) -0.016(4) 0.014(4) 0.006(4)
C31 0.067(6) 0.041(5) 0.048(5) 0.006(4) -0.002(4) 0.009(4)
C32 0.068(7) 0.227(14) 0.061(7) -0.033(8) -0.014(6) -0.014(8)
C33 0.078(8) 0.204(13) 0.041(6) -0.029(7) -0.015(6) 0.013(8)
C34 0.088(7) 0.040(5) 0.040(5) 0.013(4) 0.013(5) 0.007(5)
C35 0.102(8) 0.089(8) 0.109(9) -0.049(7) 0.039(7) -0.058(6)
C36 0.122(10) 0.089(8) 0.085(7) -0.060(6) 0.028(7) -0.040(7)
C37 0.080(6) 0.040(5) 0.055(5) 0.010(4) 0.004(5) 0.012(4)
C38 0.072(6) 0.044(5) 0.045(5) -0.006(4) -0.002(4) -0.001(5)
C39 0.101(7) 0.054(6) 0.080(6) 0.029(5) 0.021(6) 0.013(5)
C40 0.063(5) 0.047(5) 0.047(5) 0.014(4) -0.007(4) 0.002(4)
C41 0.058(5) 0.055(5) 0.036(4) 0.012(4) 0.010(4) 0.019(4)
C42 0.031(4) 0.083(6) 0.067(6) 0.009(5) 0.019(4) 0.014(4)
C43 0.071(6) 0.065(6) 0.062(6) -0.016(4) 0.014(5) -0.014(5)
C44 0.071(6) 0.041(5) 0.059(5) 0.007(4) 0.040(5) 0.000(4)
C45 0.045(6) 0.184(13) 0.132(10) -0.067(9) 0.037(7) 0.000(7)
C46 0.053(6) 0.162(11) 0.098(8) -0.056(8) 0.001(6) 0.008(7)
C47 0.099(7) 0.073(6) 0.043(5) 0.008(4) 0.023(5) 0.040(5)
C48 0.039(4) 0.041(4) 0.028(4) -0.004(3) -0.008(3) 0.010(3)
C49 0.123(8) 0.047(5) 0.076(6) 0.019(4) 0.064(6) 0.011(5)
C50 0.099(8) 0.046(5) 0.060(6) 0.012(4) 0.037(6) 0.034(6)
C51 0.038(4) 0.026(4) 0.024(3) 0.002(3) 0.005(3) 0.002(3)
C52 0.038(4) 0.025(3) 0.029(3) -0.001(3) 0.007(3) 0.005(3)
C53 0.039(4) 0.024(3) 0.029(3) 0.003(3) 0.009(3) 0.002(3)
C54 0.029(4) 0.038(4) 0.026(3) 0.011(3) 0.006(3) 0.014(3)
C55 0.040(4) 0.027(3) 0.019(3) 0.003(3) 0.006(3) 0.000(3)
C56 0.030(4) 0.042(4) 0.028(3) 0.005(3) 0.006(3) 0.002(3)
C57 0.029(4) 0.039(4) 0.021(3) 0.005(3) 0.008(3) 0.004(3)
C58 0.039(4) 0.053(4) 0.025(3) 0.001(3) 0.008(3) 0.012(4)
C59 0.032(4) 0.048(4) 0.037(4) -0.001(3) 0.011(3) 0.013(3)
C60 0.045(4) 0.038(4) 0.027(3) 0.005(3) 0.009(3) 0.019(3)
C61 0.039(4) 0.053(5) 0.039(4) 0.019(3) 0.014(3) 0.002(4)
C62 0.028(4) 0.062(5) 0.040(4) 0.013(4) 0.012(3) 0.010(4)
C63 0.035(4) 0.034(4) 0.033(4) 0.011(3) 0.006(3) 0.005(3)
C64 0.047(5) 0.080(6) 0.036(4) 0.020(4) 0.008(4) 0.026(4)
C65 0.043(5) 0.091(6) 0.035(4) 0.007(4) 0.016(4) 0.023(4)
C66 0.028(3) 0.029(4) 0.032(4) -0.003(3) 0.004(3) 0.007(3)
C67 0.030(4) 0.038(4) 0.027(3) -0.006(3) 0.000(3) -0.001(3)
C68 0.034(4) 0.032(4) 0.026(3) -0.007(3) 0.006(3) -0.001(3)
C69 0.024(3) 0.040(4) 0.031(3) -0.010(3) 0.002(3) 0.005(3)
C70 0.024(3) 0.034(4) 0.028(3) -0.007(3) -0.001(3) -0.002(3)
C71 0.027(4) 0.038(4) 0.030(3) -0.001(3) 0.002(3) 0.007(3)
C72 0.030(4) 0.048(4) 0.029(3) -0.008(3) -0.002(3) 0.001(3)
C73 0.035(4) 0.074(5) 0.031(4) -0.015(4) 0.006(3) -0.001(4)
C74 0.033(4) 0.056(5) 0.031(4) -0.008(3) 0.007(3) 0.000(3)
C75 0.035(4) 0.051(4) 0.033(4) -0.018(3) 0.009(3) -0.004(3)
C76 0.032(4) 0.069(5) 0.032(4) -0.009(4) 0.004(3) -0.010(4)
C77 0.045(5) 0.048(4) 0.035(4) -0.010(3) 0.011(3) -0.007(4)
C78 0.038(4) 0.071(5) 0.030(4) -0.009(4) 0.009(3) -0.011(4)
C79 0.045(5) 0.051(5) 0.037(4) 0.003(3) 0.005(3) -0.007(4)
C80 0.036(4) 0.055(5) 0.034(4) -0.001(3) -0.005(3) -0.013(4)
C81 0.036(4) 0.034(4) 0.023(3) -0.008(3) 0.001(3) 0.001(3)
C82 0.038(4) 0.035(4) 0.028(3) -0.008(3) 0.003(3) -0.003(3)
C83 0.036(4) 0.034(4) 0.033(4) -0.001(3) 0.007(3) -0.002(3)
C84 0.043(4) 0.031(4) 0.022(3) -0.001(3) -0.001(3) -0.005(3)
C85 0.034(4) 0.030(4) 0.024(3) -0.004(3) 0.001(3) -0.002(3)
C86 0.032(4) 0.027(4) 0.033(4) -0.005(3) 0.006(3) -0.003(3)
C87 0.044(4) 0.040(4) 0.029(3) -0.015(3) 0.005(3) -0.014(3)
C88 0.059(5) 0.077(6) 0.040(4) -0.023(4) 0.019(4) -0.028(4)
C89 0.059(5) 0.080(6) 0.042(4) -0.025(4) 0.020(4) -0.024(5)
C90 0.041(4) 0.052(5) 0.036(4) -0.009(3) -0.002(3) -0.014(4)
C91 0.041(5) 0.063(5) 0.037(4) -0.020(4) 0.001(3) -0.005(4)
C92 0.049(5) 0.056(5) 0.038(4) -0.010(4) 0.000(4) -0.002(4)
C93 0.032(4) 0.029(4) 0.029(3) -0.003(3) 0.001(3) -0.007(3)
C94 0.043(4) 0.066(5) 0.024(4) -0.002(3) 0.010(3) -0.004(4)
C95 0.028(4) 0.065(5) 0.033(4) -0.001(3) 0.006(3) -0.002(3)
O1 0.042(3) 0.061(3) 0.041(3) -0.013(2) 0.001(2) 0.004(3)
O2 0.040(3) 0.040(3) 0.032(2) 0.000(2) 0.005(2) -0.004(2)
O3 0.048(3) 0.067(3) 0.032(3) -0.004(2) 0.013(2) -0.009(3)
O4 0.071(4) 0.080(4) 0.044(3) -0.021(3) 0.023(3) -0.026(3)
O5 0.038(3) 0.033(3) 0.056(3) 0.000(2) -0.005(2) 0.006(2)
O6 0.037(3) 0.054(3) 0.043(3) -0.012(2) -0.005(2) 0.009(2)
O7 0.059(4) 0.058(3) 0.047(3) -0.014(2) -0.001(3) 0.005(3)
O8 0.049(3) 0.069(4) 0.034(3) -0.009(3) 0.004(2) 0.006(3)
O9 0.044(3) 0.043(3) 0.031(3) 0.006(2) 0.011(2) 0.008(2)
O10 0.044(3) 0.051(3) 0.039(3) 0.002(2) 0.014(2) 0.016(2)
O11 0.043(3) 0.070(4) 0.051(3) -0.010(3) 0.022(3) -0.008(3)
O12 0.060(4) 0.087(4) 0.097(5) 0.019(4) 0.034(3) 0.017(4)
O13 0.070(4) 0.041(3) 0.067(4) 0.008(3) -0.010(3) 0.007(3)
O14 0.077(4) 0.059(4) 0.054(3) -0.002(3) 0.008(3) 0.005(3)
O15 0.079(4) 0.068(4) 0.047(3) 0.019(3) 0.014(3) 0.010(3)
O16 0.056(3) 0.044(3) 0.038(3) 0.010(2) 0.000(2) -0.001(2)
O17 0.032(3) 0.043(3) 0.041(3) 0.003(2) 0.006(2) 0.002(2)
O18 0.042(3) 0.074(4) 0.035(3) 0.000(2) 0.012(2) 0.015(3)
O19 0.070(4) 0.079(4) 0.053(3) 0.019(3) 0.031(3) 0.027(3)
O20 0.078(5) 0.079(4) 0.094(5) 0.017(4) 0.040(4) 0.003(4)
O1W 0.057(3) 0.063(3) 0.066(3) -0.007(3) 0.019(3) -0.024(3)
O2W 0.077(4) 0.052(3) 0.072(4) 0.012(3) 0.004(3) 0.009(3)
O3W 0.066(4) 0.094(4) 0.050(3) 0.024(3) 0.005(3) 0.013(3)
O4W 0.112(5) 0.075(4) 0.076(4) 0.005(3) 0.028(4) 0.033(4)
O5W 0.102(5) 0.054(4) 0.115(5) 0.001(3) 0.024(4) -0.018(4)

loop_
_atom_type_symbol
_atom_type_description
_atom_type_scat_dispersion_real
_atom_type_scat_dispersion_imag
_atom_type_scat_source
C C 0.0033 0.0016 'International Tables Vol C Tables 4.2.6.8 and 6.1.1.4'
H H 0.0000 0.0000 'International Tables Vol C Tables 4.2.6.8 and 6.1.1.4'
N N 0.0061 0.0033 'International Tables Vol C Tables 4.2.6.8 and 6.1.1.4'
O O 0.0106 0.0060 'International Tables Vol C Tables 4.2.6.8 and 6.1.1.4'
Co Co 0.3494 0.9721 'International Tables Vol C Tables 4.2.6.8 and 6.1.1.4'

loop_
_geom_angle_atom_site_label_1
_geom_angle_atom_site_label_2
_geom_angle_atom_site_label_3
_geom_angle
_geom_angle_site_symmetry_1
_geom_angle_site_symmetry_3
O5 Co1 N1 96.06(19) 1_655 .
O5 Co1 O17 96.14(17) 1_655 .
N1 Co1 O17 94.27(18) . .
O5 Co1 O1 139.01(19) 1_655 .
N1 Co1 O1 109.37(19) . .
O17 Co1 O1 112.82(18) . .
O5 Co1 O18 80.52(18) 1_655 .
N1 Co1 O18 153.53(18) . .
O17 Co1 O18 60.36(16) . .
O1 Co1 O18 89.04(18) . .
O5 Co1 O2 91.74(17) 1_655 .
N1 Co1 O2 87.04(17) . .
O17 Co1 O2 171.82(17) . .
O1 Co1 O2 59.27(17) . .
O18 Co1 O2 119.17(15) . .
O5 Co1 C48 85.0(2) 1_655 .
N1 Co1 C48 124.0(2) . .
O17 Co1 C48 30.73(18) . .
O1 Co1 C48 105.01(19) . .
O18 Co1 C48 29.91(17) . .
O2 Co1 C48 149.01(19) . .
O6 Co2 N17 104.24(19) 1_655 4_666
O6 Co2 N7 87.15(18) 1_655 .
N17 Co2 N7 104.40(19) 4_666 .
O6 Co2 O10 100.59(18) 1_655 3_465
N17 Co2 O10 152.25(18) 4_666 3_465
N7 Co2 O10 88.89(18) . 3_465
O6 Co2 O9 160.11(18) 1_655 3_465
N17 Co2 O9 95.62(18) 4_666 3_465
N7 Co2 O9 87.08(18) . 3_465
O10 Co2 O9 60.28(15) 3_465 3_465
O6 Co2 O2 88.99(17) 1_655 .
N17 Co2 O2 84.00(17) 4_666 .
N7 Co2 O2 171.40(17) . .
O10 Co2 O2 84.27(16) 3_465 .
O9 Co2 O2 94.01(16) 3_465 .
O6 Co2 C28 130.3(2) 1_655 3_465
N17 Co2 C28 125.0(2) 4_666 3_465
N7 Co2 C28 87.1(2) . 3_465
O10 Co2 C28 30.00(17) 3_465 3_465
O9 Co2 C28 30.29(17) 3_465 3_465
O2 Co2 C28 89.56(18) . 3_465
O11 Co3 N3 90.0(2) . .
O11 Co3 O14 126.6(2) . .
N3 Co3 O14 143.3(2) . .
O11 Co3 N13 88.3(2) . .
N3 Co3 N13 95.3(2) . .
O14 Co3 N13 88.7(2) . .
O11 Co3 N9 87.1(2) . 3_465
N3 Co3 N9 93.24(19) . 3_465
O14 Co3 N9 87.2(2) . 3_465
N13 Co3 N9 170.3(2) . 3_465
O11 Co3 O13 172.66(19) . .
N3 Co3 O13 85.85(19) . .
O14 Co3 O13 58.0(2) . .
N13 Co3 O13 86.03(19) . .
N9 Co3 O13 99.15(19) 3_465 .
O19 Co4 N5 101.7(2) 2_554 .
O19 Co4 N15 88.1(2) 2_554 .
N5 Co4 N15 94.5(2) . .
O19 Co4 O1W 88.8(2) 2_554 .
N5 Co4 O1W 87.3(2) . .
N15 Co4 O1W 176.7(2) . .
O19 Co4 O15 108.5(2) 2_554 .
N5 Co4 O15 148.5(2) . .
N15 Co4 O15 95.5(2) . .
O1W Co4 O15 84.3(2) . .
O19 Co4 O16 166.8(2) 2_554 .
N5 Co4 O16 91.24(18) . .
N15 Co4 O16 87.9(2) . .
O1W Co4 O16 94.78(18) . .
O15 Co4 O16 59.36(18) . .
O3 Co5 O5W 102.0(2) 4_565 .
O3 Co5 N11 92.00(19) 4_565 .
O5W Co5 N11 95.9(2) . .
O3 Co5 O7 96.8(2) 4_565 .
O5W Co5 O7 159.2(2) . .
N11 Co5 O7 92.37(19) . .
O3 Co5 O3W 91.90(19) 4_565 .
O5W Co5 O3W 83.8(2) . .
N11 Co5 O3W 176.1(2) . .
O7 Co5 O3W 86.7(2) . .
O3 Co5 O8 156.7(2) 4_565 .
O5W Co5 O8 100.6(2) . .
N11 Co5 O8 91.50(18) . .
O7 Co5 O8 59.98(19) . .
O3W Co5 O8 84.71(18) . .
O3 Co5 C20 126.8(3) 4_565 .
O5W Co5 C20 130.0(3) . .
N11 Co5 C20 93.0(2) . .
O7 Co5 C20 30.0(2) . .
O3W Co5 C20 84.2(2) . .
O8 Co5 C20 30.0(2) . .
C57 N1 C59 106.3(5) . .
C57 N1 Co1 129.5(4) . .
C59 N1 Co1 121.6(4) . .
C58 N2 C57 106.6(5) . .
C58 N2 C51 127.1(5) . .
C57 N2 C51 126.2(5) . .
C60 N3 C62 104.5(5) . .
C60 N3 Co3 130.2(4) . .
C62 N3 Co3 125.1(4) . .
C60 N4 C61 106.0(5) . .
C60 N4 C53 127.3(5) . .
C61 N4 C53 126.5(5) . .
C63 N5 C65 105.2(5) . .
C63 N5 Co4 125.0(4) . .
C65 N5 Co4 129.2(4) . .
C63 N6 C64 107.3(5) . .
C63 N6 C55 126.2(5) . .
C64 N6 C55 126.5(5) . .
C72 N7 C74 104.2(5) . .
C72 N7 Co2 133.3(4) . .
C74 N7 Co2 122.1(4) . .
C72 N8 C73 105.2(5) . .
C72 N8 C66 128.1(5) . .
C73 N8 C66 126.7(5) . .
C75 N9 C77 105.5(5) . .
C75 N9 Co3 128.9(5) . 3_465
C77 N9 Co3 125.5(4) . 3_465
C75 N10 C76 105.5(5) . .
C75 N10 C68 127.8(5) . .
C76 N10 C68 126.3(5) . .
C78 N11 C80 104.8(5) . .
C78 N11 Co5 131.4(5) . .
C80 N11 Co5 123.8(4) . .
C79 N12 C78 106.3(5) . .
C79 N12 C70 125.7(5) . .
C78 N12 C70 127.4(5) . .
C87 N13 C89 104.7(5) . .
C87 N13 Co3 129.6(5) . .
C89 N13 Co3 125.7(4) . .
C87 N14 C88 106.3(5) . .
C87 N14 C81 126.8(5) . .
C88 N14 C81 126.9(5) . .
C90 N15 C92 105.3(6) . .
C90 N15 Co4 127.2(5) . .
C92 N15 Co4 127.3(5) . .
C90 N16 C91 107.6(6) . .
C90 N16 C83 126.3(6) . .
C91 N16 C83 125.9(6) . .
C93 N17 C95 105.4(5) . .
C93 N17 Co2 126.7(4) . 4_565
C95 N17 Co2 124.3(4) . 4_565
C93 N18 C94 105.4(5) . .
C93 N18 C85 127.5(5) . .
C94 N18 C85 127.1(5) . .
C6 C1 C2 117.0(6) . .
C6 C1 C7 120.1(7) . .
C2 C1 C7 122.9(6) . .
C1 C2 C3 121.3(7) . .
C4 C3 C2 120.8(8) . .
C5 C4 C3 117.9(7) . .
C5 C4 C9 120.1(8) . .
C3 C4 C9 121.9(8) . .
C4 C5 C6 121.8(8) . .
C1 C6 C5 121.2(8) . .
C8 C7 C1 115.1(5) . .
O2 C8 O1 119.3(6) . .
O2 C8 C7 121.1(7) . .
O1 C8 C7 119.6(6) . .
C10 C9 C4 117.7(6) . .
O4 C10 O3 124.2(7) . .
O4 C10 C9 120.3(6) . .
O3 C10 C9 115.4(6) . .
C12 C11 C16 117.3(7) . .
C12 C11 C17 121.4(7) . .
C16 C11 C17 121.3(7) . .
C13 C12 C11 121.3(8) . .
C14 C13 C12 122.1(8) . .
C13 C14 C15 117.2(7) . .
C13 C14 C19 120.9(8) . .
C15 C14 C19 121.9(8) . .
C14 C15 C16 122.0(7) . .
C15 C16 C11 119.9(7) . .
C11 C17 C18 113.0(5) . .
O5 C18 O6 125.0(6) . .
O5 C18 C17 116.4(6) . .
O6 C18 C17 118.7(6) . .
C14 C19 C20 112.8(6) . .
O8 C20 O7 119.1(7) . .
O8 C20 C19 120.3(8) . .
O7 C20 C19 120.6(8) . .
O8 C20 Co5 60.4(4) . .
O7 C20 Co5 58.7(4) . .
C19 C20 Co5 177.7(5) . .
C22 C21 C26 119.3(7) . .
C22 C21 C27 120.5(8) . .
C26 C21 C27 120.2(7) . .
C21 C22 C23 119.7(8) . .
C24 C23 C22 121.2(8) . .
C25 C24 C23 117.7(8) . .
C25 C24 C29 120.3(9) . .
C23 C24 C29 121.7(9) . .
C24 C25 C26 121.9(9) . .
C21 C26 C25 120.1(8) . .
C28 C27 C21 111.8(5) . .
O10 C28 O9 119.5(6) . .
O10 C28 C27 120.3(6) . .
O9 C28 C27 120.2(6) . .
O10 C28 Co2 59.5(3) . 3_465
O9 C28 Co2 60.1(3) . 3_465
C27 C28 Co2 178.0(5) . 3_465
C30 C29 C24 116.0(7) . .
O11 C30 O12 124.2(8) . .
O11 C30 C29 114.8(7) . .
O12 C30 C29 120.8(7) . .
C32 C31 C36 114.5(9) . .
C32 C31 C37 122.4(9) . .
C36 C31 C37 123.1(8) . .
C31 C32 C33 122.9(10) . .
C34 C33 C32 122.8(9) . .
C33 C34 C35 115.7(8) . .
C33 C34 C39 122.6(9) . .
C35 C34 C39 121.4(9) . .
C34 C35 C36 121.4(10) . .
C31 C36 C35 122.7(9) . .
C31 C37 C38 117.0(7) . .
O13 C38 O14 121.6(7) . .
O13 C38 C37 120.1(8) . .
O14 C38 C37 118.3(8) . .
C34 C39 C40 115.0(7) . .
O16 C40 O15 121.1(7) . .
O16 C40 C39 120.1(7) . .
O15 C40 C39 118.8(7) . .
C46 C41 C42 117.2(7) . .
C46 C41 C47 121.9(8) . .
C42 C41 C47 120.8(7) . .
C41 C42 C43 120.5(7) . .
C44 C43 C42 121.5(8) . .
C45 C44 C43 116.6(8) . .
C45 C44 C49 120.6(9) . .
C43 C44 C49 122.8(9) . .
C44 C45 C46 123.6(9) . .
C41 C46 C45 120.7(9) . .
C48 C47 C41 117.9(6) . .
O18 C48 O17 120.2(6) . .
O18 C48 C47 119.0(6) . .
O17 C48 C47 120.7(6) . .
O18 C48 Co1 64.5(3) . .
O17 C48 Co1 56.6(3) . .
C47 C48 Co1 172.5(5) . .
C44 C49 C50 112.4(6) . .
O19 C50 O20 125.1(8) . .
O19 C50 C49 118.4(9) . .
O20 C50 C49 116.6(9) . .
C56 C51 C52 121.2(6) . .
C56 C51 N2 118.5(5) . .
C52 C51 N2 120.2(5) . .
C53 C52 C51 118.6(6) . .
C54 C53 C52 122.4(6) . .
C54 C53 N4 119.3(5) . .
C52 C53 N4 118.1(5) . .
C53 C54 C55 118.3(5) . .
C54 C55 C56 120.8(5) . .
C54 C55 N6 120.4(5) . .
C56 C55 N6 118.7(5) . .
C51 C56 C55 118.6(6) . .
N1 C57 N2 110.9(5) . .
C59 C58 N2 107.1(5) . .
C58 C59 N1 109.2(6) . .
N3 C60 N4 112.4(6) . .
C62 C61 N4 105.9(6) . .
C61 C62 N3 111.2(6) . .
N5 C63 N6 111.6(6) . .
C65 C64 N6 105.5(6) . .
C64 C65 N5 110.4(6) . .
C67 C66 C71 120.1(6) . .
C67 C66 N8 122.2(5) . .
C71 C66 N8 117.8(5) . .
C68 C67 C66 120.1(5) . .
C69 C68 C67 120.5(5) . .
C69 C68 N10 118.0(5) . .
C67 C68 N10 121.5(5) . .
C68 C69 C70 118.8(6) . .
C71 C70 C69 121.9(5) . .
C71 C70 N12 121.3(5) . .
C69 C70 N12 116.9(5) . .
C70 C71 C66 118.7(5) . .
N7 C72 N8 112.0(5) . .
C74 C73 N8 106.9(6) . .
C73 C74 N7 111.6(6) . .
N9 C75 N10 112.0(6) . .
C77 C76 N10 106.4(6) . .
C76 C77 N9 110.5(6) . .
N11 C78 N12 111.3(6) . .
C80 C79 N12 107.2(6) . .
C79 C80 N11 110.4(6) . .
C82 C81 C86 121.9(5) . .
C82 C81 N14 119.3(5) . .
C86 C81 N14 118.7(5) . .
C81 C82 C83 118.6(6) . .
C84 C83 C82 121.1(6) . .
C84 C83 N16 119.7(5) . .
C82 C83 N16 119.2(6) . .
C85 C84 C83 118.7(6) . .
C86 C85 C84 120.8(6) . .
C86 C85 N18 119.9(5) . .
C84 C85 N18 119.3(5) . .
C85 C86 C81 118.9(6) . .
N13 C87 N14 112.6(6) . .
C89 C88 N14 105.5(6) . .
C88 C89 N13 110.9(6) . .
N15 C90 N16 111.3(6) . .
C92 C91 N16 106.0(6) . .
C91 C92 N15 109.9(7) . .
N17 C93 N18 112.4(5) . .
C95 C94 N18 107.3(6) . .
C94 C95 N17 109.5(6) . .
C8 O1 Co1 94.1(4) . .
C8 O2 Co2 145.9(4) . .
C8 O2 Co1 87.4(4) . .
Co2 O2 Co1 121.19(19) . .
C10 O3 Co5 129.0(5) . 4_666
C18 O5 Co1 129.5(4) . 1_455
C18 O6 Co2 137.0(4) . 1_455
C20 O7 Co5 91.2(5) . .
C20 O8 Co5 89.6(4) . .
C28 O9 Co2 89.6(4) . 3_465
C28 O10 Co2 90.5(4) . 3_465
C30 O11 Co3 135.0(5) . .
C38 O13 Co3 84.5(5) . .
C38 O14 Co3 95.8(5) . .
C40 O15 Co4 92.8(4) . .
C40 O16 Co4 86.5(5) . .
C48 O17 Co1 92.7(4) . .
C48 O18 Co1 85.6(4) . .
C50 O19 Co4 130.6(6) . 2_544

loop_
_geom_bond_atom_site_label_1
_geom_bond_atom_site_label_2
_geom_bond_distance
_geom_bond_site_symmetry_2
Co1 O5 2.009(4) 1_655
Co1 N1 2.050(5) .
Co1 O17 2.075(4) .
Co1 O1 2.105(4) .
Co1 O18 2.248(5) .
Co1 O2 2.262(4) .
Co1 C48 2.484(6) .
Co2 O6 2.017(4) 1_655
Co2 N17 2.065(5) 4_666
Co2 N7 2.145(5) .
Co2 O10 2.166(4) 3_465
Co2 O9 2.179(4) 3_465
Co2 O2 2.229(4) .
Co2 C28 2.514(6) 3_465
Co3 O11 2.004(5) .
Co3 N3 2.095(5) .
Co3 O14 2.111(5) .
Co3 N13 2.126(5) .
Co3 N9 2.159(5) 3_465
Co3 O13 2.366(5) .
Co4 O19 2.033(5) 2_554
Co4 N5 2.089(5) .
Co4 N15 2.099(6) .
Co4 O1W 2.111(5) .
Co4 O15 2.133(5) .
Co4 O16 2.282(5) .
Co5 O3 2.040(4) 4_565
Co5 O5W 2.054(5) .
Co5 N11 2.133(5) .
Co5 O7 2.153(5) .
Co5 O3W 2.164(5) .
Co5 O8 2.190(5) .
Co5 C20 2.518(8) .
N1 C57 1.309(7) .
N1 C59 1.376(7) .
N2 C58 1.361(7) .
N2 C57 1.369(7) .
N2 C51 1.417(7) .
N3 C60 1.317(7) .
N3 C62 1.367(8) .
N4 C60 1.342(7) .
N4 C61 1.386(7) .
N4 C53 1.435(7) .
N5 C63 1.312(7) .
N5 C65 1.387(8) .
N6 C63 1.349(7) .
N6 C64 1.384(8) .
N6 C55 1.430(7) .
N7 C72 1.317(7) .
N7 C74 1.366(7) .
N8 C72 1.362(7) .
N8 C73 1.375(8) .
N8 C66 1.419(7) .
N9 C75 1.316(7) .
N9 C77 1.357(8) .
N9 Co3 2.159(5) 3_465
N10 C75 1.346(7) .
N10 C76 1.388(8) .
N10 C68 1.438(7) .
N11 C78 1.321(8) .
N11 C80 1.371(8) .
N12 C79 1.352(8) .
N12 C78 1.368(8) .
N12 C70 1.427(7) .
N13 C87 1.298(7) .
N13 C89 1.362(8) .
N14 C87 1.352(7) .
N14 C88 1.365(8) .
N14 C81 1.441(7) .
N15 C90 1.318(8) .
N15 C92 1.390(8) .
N16 C90 1.343(8) .
N16 C91 1.378(8) .
N16 C83 1.435(8) .
N17 C93 1.306(7) .
N17 C95 1.366(8) .
N17 Co2 2.065(5) 4_565
N18 C93 1.358(7) .
N18 C94 1.364(8) .
N18 C85 1.406(7) .
C1 C6 1.369(9) .
C1 C2 1.385(10) .
C1 C7 1.523(8) .
C2 C3 1.390(9) .
C3 C4 1.365(11) .
C4 C5 1.361(11) .
C4 C9 1.514(9) .
C5 C6 1.380(10) .
C7 C8 1.495(9) .
C8 O2 1.243(7) .
C8 O1 1.264(8) .
C9 C10 1.495(9) .
C10 O4 1.239(8) .
C10 O3 1.261(7) .
C11 C12 1.364(10) .
C11 C16 1.379(9) .
C11 C17 1.504(9) .
C12 C13 1.362(11) .
C13 C14 1.343(11) .
C14 C15 1.364(10) .
C14 C19 1.522(10) .
C15 C16 1.374(9) .
C17 C18 1.511(9) .
C18 O5 1.247(7) .
C18 O6 1.253(7) .
C19 C20 1.522(10) .
C20 O8 1.258(9) .
C20 O7 1.260(8) .
C21 C22 1.356(10) .
C21 C26 1.362(11) .
C21 C27 1.514(9) .
C22 C23 1.394(10) .
C23 C24 1.370(11) .
C24 C25 1.349(11) .
C24 C29 1.512(10) .
C25 C26 1.377(11) .
C27 C28 1.510(9) .
C28 O10 1.257(7) .
C28 O9 1.268(7) .
C28 Co2 2.514(6) 3_465
C29 C30 1.505(10) .
C30 O11 1.235(8) .
C30 O12 1.236(8) .
C31 C32 1.326(11) .
C31 C36 1.351(12) .
C31 C37 1.491(10) .
C32 C33 1.365(13) .
C33 C34 1.316(12) .
C34 C35 1.344(11) .
C34 C39 1.512(11) .
C35 C36 1.370(12) .
C37 C38 1.509(10) .
C38 O13 1.242(9) .
C38 O14 1.258(9) .
C39 C40 1.514(10) .
C40 O16 1.248(8) .
C40 O15 1.267(9) .
C41 C46 1.349(11) .
C41 C42 1.365(10) .
C41 C47 1.519(9) .
C42 C43 1.383(10) .
C43 C44 1.365(11) .
C44 C45 1.310(12) .
C44 C49 1.520(10) .
C45 C46 1.375(12) .
C47 C48 1.491(9) .
C48 O18 1.242(7) .
C48 O17 1.271(7) .
C49 C50 1.525(10) .
C50 O19 1.220(10) .
C50 O20 1.260(10) .
C51 C56 1.378(8) .
C51 C52 1.378(8) .
C52 C53 1.371(8) .
C53 C54 1.371(8) .
C54 C55 1.384(8) .
C55 C56 1.399(8) .
C58 C59 1.353(8) .
C61 C62 1.336(8) .
C64 C65 1.347(9) .
C66 C67 1.385(8) .
C66 C71 1.404(8) .
C67 C68 1.382(8) .
C68 C69 1.381(8) .
C69 C70 1.394(8) .
C70 C71 1.366(8) .
C73 C74 1.318(9) .
C76 C77 1.338(8) .
C79 C80 1.341(8) .
C81 C82 1.353(8) .
C81 C86 1.383(8) .
C82 C83 1.387(8) .
C83 C84 1.387(8) .
C84 C85 1.379(8) .
C85 C86 1.378(8) .
C88 C89 1.354(9) .
C91 C92 1.345(9) .
C94 C95 1.351(8) .
O3 Co5 2.040(4) 4_666
O5 Co1 2.009(4) 1_455
O6 Co2 2.017(4) 1_455
O9 Co2 2.179(4) 3_465
O10 Co2 2.166(4) 3_465
O19 Co4 2.033(5) 2_544
